data_7033664
loop_
_publ_author_name
'Schwarz, Benjamin'
'Streb, Carsten'

_publ_section_title
;
 Architectural control of urea in supramolecular 1D strontium vanadium
 oxide chains.
;
_journal_issue 9
_journal_name_full 'Dalton transactions (Cambridge, England : 2003)'
_journal_page_first 4195
_journal_page_last 4199
_journal_paper_doi 10.1039/c4dt03691c
_journal_volume 44
_journal_year 2015
_chemical_formula_moiety '2(Sr), O28 V10, 4(C H4 N2 O), 5(C3 H7 N O)'
_chemical_formula_sum 'C19 H51 N13 O37 Sr2 V10'
_chemical_formula_weight 1738.36
_chemical_name_systematic
;
 ?
;
_space_group_crystal_system monoclinic
_space_group_IT_number 9
_space_group_name_Hall 'C -2yc'
_space_group_name_H-M_alt 'C 1 c 1'
_symmetry_space_group_name_Hall 'C -2yc'
_symmetry_space_group_name_H-M 'C 1 c 1'
_atom_sites_solution_hydrogens geom
_atom_sites_solution_primary direct
_audit_creation_date 2014-04-15
_audit_creation_method
;
Olex2 1.2
(compiled 2014.03.20 svn.r2914 for OlexSys, GUI svn.r4816)
;
_audit_update_record
;
2014-10-05 deposited with the CCDC.
2015-01-15 downloaded from the CCDC.
;
_cell_angle_alpha 90
_cell_angle_beta 100.681(4)
_cell_angle_gamma 90
_cell_formula_units_Z 4
_cell_length_a 10.8044(5)
_cell_length_b 23.2995(14)
_cell_length_c 22.2340(11)
_cell_measurement_temperature 150(2)
_cell_volume 5500.1(5)
_computing_molecular_graphics 'Olex2 (Dolomanov et al., 2009)'
_computing_publication_material 'Olex2 (Dolomanov et al., 2009)'
_computing_structure_refinement 'ShelXL (Sheldrick, 2008)'
_computing_structure_solution 'ShelXS (Sheldrick, 2008)'
_diffrn_ambient_temperature 150.15
_diffrn_detector 'CCD plate'
_diffrn_detector_area_resol_mean 9.091
_diffrn_detector_type 'Full frame scientific grade 1'
_diffrn_measured_fraction_theta_full 0.984
_diffrn_measured_fraction_theta_max 0.986
_diffrn_measurement_device 'four-circle diffractometer'
_diffrn_measurement_device_type 'Nonius KappaCCD area detector'
_diffrn_measurement_method '\w scans'
_diffrn_radiation_monochromator graphite
_diffrn_radiation_probe x-ray
_diffrn_radiation_type MoK\a
_diffrn_radiation_wavelength 0.71073
_diffrn_reflns_av_R_equivalents 0.0227
_diffrn_reflns_av_unetI/netI 0.0259
_diffrn_reflns_Laue_measured_fraction_full 0.984
_diffrn_reflns_Laue_measured_fraction_max 0.986
_diffrn_reflns_limit_h_max 13
_diffrn_reflns_limit_h_min -13
_diffrn_reflns_limit_k_max 29
_diffrn_reflns_limit_k_min -29
_diffrn_reflns_limit_l_max 27
_diffrn_reflns_limit_l_min -27
_diffrn_reflns_number 38057
_diffrn_reflns_point_group_measured_fraction_full 0.984
_diffrn_reflns_point_group_measured_fraction_max 0.986
_diffrn_reflns_theta_full 25.242
_diffrn_reflns_theta_max 26.501
_diffrn_reflns_theta_min 6.235
_diffrn_source 'normal-focus sealed tube'
_diffrn_source_target Mo
_exptl_absorpt_coefficient_mu 3.644
_exptl_absorpt_correction_T_max 0.7454
_exptl_absorpt_correction_T_min 0.6307
_exptl_absorpt_correction_type multi-scan
_exptl_absorpt_process_details
;
SADABS-2008/1 (Bruker,2008) was used for absorption correction.
wR2(int) was 0.0725 before and 0.0471 after correction.
The Ratio of minimum to maximum transmission is 0.8461.
The \l/2 correction factor is 0.0015.
;
_exptl_crystal_density_diffrn 2.099
_exptl_crystal_F_000 3432
_exptl_crystal_size_max 0.25
_exptl_crystal_size_mid 0.2
_exptl_crystal_size_min 0.15
_refine_diff_density_max 0.688
_refine_diff_density_min -0.381
_refine_diff_density_rms 0.060
_refine_ls_abs_structure_details
;
 Flack x determined using 4713 quotients [(I+)-(I-)]/[(I+)+(I-)]
 (Parsons, Flack and Wagner, Acta Cryst. B69 (2013) 249-259).
;
_refine_ls_abs_structure_Flack -0.0033(16)
_refine_ls_extinction_method none
_refine_ls_goodness_of_fit_ref 1.054
_refine_ls_hydrogen_treatment constr
_refine_ls_matrix_type full
_refine_ls_number_parameters 741
_refine_ls_number_reflns 10852
_refine_ls_number_restraints 652
_refine_ls_restrained_S_all 1.043
_refine_ls_R_factor_all 0.0229
_refine_ls_R_factor_gt 0.0198
_refine_ls_shift/su_max 0.001
_refine_ls_shift/su_mean 0.000
_refine_ls_structure_factor_coef Fsqd
_refine_ls_weighting_details 'w=1/[\s^2^(Fo^2^)+(0.0226P)^2^+4.3025P] where P=(Fo^2^+2Fc^2^)/3'
_refine_ls_weighting_scheme calc
_refine_ls_wR_factor_gt 0.0458
_refine_ls_wR_factor_ref 0.0467
_reflns_Friedel_coverage 0.998
_reflns_Friedel_fraction_full 0.984
_reflns_Friedel_fraction_max 0.986
_reflns_number_gt 10292
_reflns_number_total 10852
_reflns_threshold_expression 'I > 2\s(I)'
_cod_data_source_file c4dt03691c2.cif
_cod_data_source_block cc
_cod_depositor_comments 'Adding full bibliography for 7033663--7033664.cif.'
_cod_database_code 7033664
_shelxl_version_number 2014-1
_shelx_space_group_comment
;
The symmetry employed for this shelxl refinement is uniquely defined
by the following loop, which should always be used as a source of
symmetry information in preference to the above space-group names.
They are only intended as comments.
;
_olex2_refinement_description
;
1. Fixed Uiso
 At 1.2 times of:
  All C(H) groups, All N(H,H) groups
 At 1.5 times of:
  All C(H,H,H) groups
2. Rigid bond restraints
 All non-hydrogen atoms
 with sigma for 1-2 distances of 0.01 and sigma for 1-3 distances of 0.01
3. Uiso/Uaniso restraints and constraints
All non-hydrogen atoms have similar U: within 1.7A with sigma of 0.04 and sigma
for terminal atoms of 0.08
Uanis(C40) \\sim Ueq, Uanis(C27) \\sim Ueq: with sigma of 0.005 and sigma for
terminal atoms of 0.01
Uanis(C40) \\sim Ueq, Uanis(C27) \\sim Ueq: with sigma of 0.001 and sigma for
terminal atoms of 0.002
4.a Aromatic/amide H refined with riding coordinates:
 C16(H16), C23(H23), C8(H8), C3(H3), C5(H5)
4.b X=CH2 refined with riding coordinates:
 N1(H1a,H1b), N3(H3a,H3b), N4(H4d,H4e), N5(H5a,H5b), N7(H7d,H7e), N8(H8a,H8b),
 N6(H6d,H6e), N9(H9d,H9e)
4.c Idealised Me refined as rotating group:
 C18(H18a,H18b,H18c), C22(H22a,H22b,H22c), C27(H27a,H27b,H27c), C40(H40a,H40b,
 H40c), C2(H2a,H2b,H2c), C13(H13a,H13b,H13c), C7(H7a,H7b,H7c), C4(H4a,H4b,H4c),
 C6(H6a,H6b,H6c), C9(H9a,H9b,H9c)
;

loop_
_space_group_symop_operation_xyz
'x, y, z'
'x, -y, z+1/2'
'x+1/2, y+1/2, z'
'x+1/2, -y+1/2, z+1/2'

loop_
_atom_site_label
_atom_site_type_symbol
_atom_site_fract_x
_atom_site_fract_y
_atom_site_fract_z
_atom_site_U_iso_or_equiv
_atom_site_adp_type
_atom_site_occupancy
_atom_site_site_symmetry_order
_atom_site_calc_flag
_atom_site_refinement_flags_posn
_atom_site_refinement_flags_adp
Sr1 Sr 0.30910(3) 0.18083(2) 0.37950(2) 0.01231(8) Uani 1 1 d . U
Sr2 Sr 0.16508(3) 0.09383(2) 0.22528(2) 0.01221(8) Uani 1 1 d . U
V3 V -0.02762(6) -0.10575(3) 0.22363(3) 0.00965(14) Uani 1 1 d . U
V4 V 0.14027(6) -0.22951(3) 0.36936(3) 0.01135(14) Uani 1 1 d . U
V5 V -0.00905(6) -0.11700(3) 0.37357(3) 0.00965(13) Uani 1 1 d . U
V6 V 0.39324(6) 0.27991(3) 0.27527(3) 0.01059(14) Uani 1 1 d . U
V7 V 0.07009(6) -0.00242(3) 0.32179(3) 0.01019(13) Uani 1 1 d . U
V8 V -0.27692(6) -0.10818(3) 0.27264(3) 0.01178(14) Uani 1 1 d . U
V9 V -0.18538(6) -0.01154(3) 0.36583(3) 0.01316(15) Uani 1 1 d . U
V10 V 0.24072(6) -0.11393(3) 0.32608(3) 0.01062(14) Uani 1 1 d . U
V11 V 0.65080(6) 0.28980(3) 0.23238(3) 0.01219(14) Uani 1 1 d . U
V12 V -0.17808(6) 0.00640(3) 0.22797(3) 0.01205(14) Uani 1 1 d . U
O1 O -0.1665(3) -0.16152(11) 0.33774(12) 0.0105(6) Uani 1 1 d . U
O2 O 0.1304(2) -0.06142(11) 0.25970(12) 0.0105(6) Uani 1 1 d . U
O3 O -0.1688(2) -0.15175(12) 0.22625(12) 0.0110(5) Uani 1 1 d . U
O4 O -0.0863(2) -0.06461(12) 0.29653(12) 0.0111(6) Uani 1 1 d . U
O5 O -0.2322(3) 0.03261(12) 0.29522(13) 0.0143(6) Uani 1 1 d . U
O6 O -0.0161(3) 0.03368(11) 0.25147(13) 0.0127(6) Uani 1 1 d . U
O7 O -0.0851(3) -0.07344(12) 0.41556(12) 0.0132(6) Uani 1 1 d . U
O8 O 0.0494(3) -0.14892(12) 0.18167(12) 0.0137(6) Uani 1 1 d . U
O9 O 0.2654(3) 0.24221(12) 0.26364(13) 0.0159(6) Uani 1 1 d . U
O10 O 0.0584(3) -0.16983(12) 0.41894(12) 0.0126(6) Uani 1 1 d . U
O11 O 0.4845(3) 0.25435(12) 0.22446(13) 0.0134(6) Uani 1 1 d . U
O12 O 0.0505(2) -0.15784(11) 0.30076(12) 0.0095(5) Uani 1 1 d . U
O13 O -0.3089(2) -0.05282(12) 0.21858(13) 0.0141(6) Uani 1 1 d . U
O14 O 0.1320(3) -0.07056(11) 0.37140(12) 0.0100(5) Uani 1 1 d . U
O17 O -0.3040(3) -0.06501(12) 0.33991(13) 0.0141(6) Uani 1 1 d . U
O18 O 0.4805(2) 0.24327(11) 0.34487(12) 0.0118(6) Uani 1 1 d . U
O19 O 0.2714(2) -0.17015(11) 0.37880(13) 0.0122(6) Uani 1 1 d . U
O20 O 0.1970(3) -0.25526(12) 0.30213(13) 0.0132(6) Uani 1 1 d . U
O21 O 0.1992(3) 0.03491(12) 0.33103(13) 0.0139(6) Uani 1 1 d . U
O22 O 0.2694(3) -0.15691(12) 0.25850(13) 0.0128(6) Uani 1 1 d . U
O23 O -0.4003(3) -0.14816(13) 0.26076(13) 0.0160(6) Uani 1 1 d . U
O24 O 0.2022(3) -0.27251(13) 0.42283(14) 0.0179(7) Uani 1 1 d . U
O25 O -0.0949(3) -0.05306(12) 0.17776(13) 0.0126(6) Uani 1 1 d . U
O28 O 0.3641(3) -0.07407(13) 0.33901(13) 0.0152(6) Uani 1 1 d . U
O30 O 0.7079(3) 0.25553(13) 0.18145(14) 0.0205(7) Uani 1 1 d . U
O33 O -0.2415(3) 0.04888(13) 0.17481(13) 0.0183(6) Uani 1 1 d . U
O34 O -0.2406(3) 0.02282(14) 0.41701(14) 0.0219(7) Uani 1 1 d . U
O15 O -0.0186(3) 0.02416(11) 0.37276(12) 0.0123(6) Uani 1 1 d . U
O16 O 0.2501(3) -0.00186(13) 0.18821(13) 0.0154(6) Uani 1 1 d . U
O1A O 0.3699(3) 0.12171(12) 0.29229(13) 0.0145(6) Uani 1 1 d . U
O1B O 0.1011(3) 0.15761(12) 0.30496(13) 0.0154(6) Uani 1 1 d . U
O1C O 0.2874(3) 0.12404(13) 0.14411(13) 0.0214(7) Uani 1 1 d . U
O1D O 0.1597(3) 0.14168(14) 0.44704(15) 0.0239(7) Uani 1 1 d . U
C10 C -0.0038(4) 0.18377(17) 0.3008(2) 0.0147(8) Uani 1 1 d . U
C11 C 0.4722(4) 0.09427(17) 0.2938(2) 0.0148(9) Uani 1 1 d . U
C16 C 0.1606(5) 0.0912(2) 0.4641(2) 0.0222(10) Uani 1 1 d . U
H16 H 0.2068 0.0646 0.4446 0.027 Uiso 1 1 calc R .
C17 C 0.3599(4) -0.01737(18) 0.18164(18) 0.0153(8) Uani 1 1 d . U
N1 N 0.4030(4) -0.06994(17) 0.19578(18) 0.0212(8) Uani 1 1 d . U
H1A H 0.3553 -0.0952 0.2101 0.025 Uiso 1 1 calc R .
H1B H 0.4792 -0.0795 0.1908 0.025 Uiso 1 1 calc R .
N3 N 0.4780(3) 0.03810(14) 0.30714(17) 0.0184(8) Uani 1 1 d . U
H3A H 0.4110 0.0202 0.3149 0.022 Uiso 1 1 calc R .
H3B H 0.5488 0.0192 0.3082 0.022 Uiso 1 1 calc R .
N4 N -0.1037(3) 0.15757(16) 0.3144(2) 0.0253(9) Uani 1 1 d . U
H4D H -0.0984 0.1216 0.3265 0.030 Uiso 1 1 calc R .
H4E H -0.1755 0.1762 0.3113 0.030 Uiso 1 1 calc R .
N5 N 0.5725(4) 0.12021(17) 0.2804(2) 0.0286(10) Uani 1 1 d . U
H5A H 0.5689 0.1568 0.2704 0.034 Uiso 1 1 calc R .
H5B H 0.6429 0.1009 0.2816 0.034 Uiso 1 1 calc R .
N7 N 0.4350(4) 0.01886(17) 0.15781(18) 0.0239(9) Uani 1 1 d . U
H7D H 0.4084 0.0536 0.1466 0.029 Uiso 1 1 calc R .
H7E H 0.5107 0.0078 0.1534 0.029 Uiso 1 1 calc R .
N8 N -0.0147(3) 0.23846(15) 0.28216(17) 0.0180(8) Uani 1 1 d . U
H8A H 0.0506 0.2565 0.2727 0.022 Uiso 1 1 calc R .
H8B H -0.0873 0.2564 0.2793 0.022 Uiso 1 1 calc R .
N12 N 0.1030(5) 0.0707(2) 0.50720(19) 0.0379(12) Uani 1 1 d . U
N15 N 0.3456(4) 0.19008(17) 0.07979(17) 0.0229(8) Uani 1 1 d . U
C18 C 0.3893(5) 0.2487(2) 0.0702(2) 0.0321(11) Uani 1 1 d . U
H18A H 0.4733 0.2470 0.0596 0.048 Uiso 1 1 calc GR .
H18B H 0.3930 0.2711 0.1078 0.048 Uiso 1 1 calc GR .
H18C H 0.3306 0.2670 0.0368 0.048 Uiso 1 1 calc GR .
C22 C 0.3295(5) 0.1513(2) 0.0275(2) 0.0328(11) Uani 1 1 d . U
H22A H 0.2619 0.1656 -0.0046 0.049 Uiso 1 1 calc GR .
H22B H 0.3077 0.1130 0.0402 0.049 Uiso 1 1 calc GR .
H22C H 0.4082 0.1494 0.0116 0.049 Uiso 1 1 calc GR .
C23 C 0.3227(4) 0.1733(2) 0.1332(2) 0.0222(10) Uani 1 1 d . U
H23 H 0.3339 0.2005 0.1656 0.027 Uiso 1 1 calc R .
C27 C 0.1032(7) 0.0098(3) 0.5208(3) 0.0509(15) Uani 1 1 d . U
H27A H 0.1534 -0.0107 0.4952 0.076 Uiso 1 1 calc GR .
H27B H 0.0166 -0.0048 0.5124 0.076 Uiso 1 1 calc GR .
H27C H 0.1398 0.0036 0.5641 0.076 Uiso 1 1 calc GR .
C40 C 0.0190(9) 0.1098(4) 0.5339(4) 0.080(2) Uani 1 1 d . U
H40A H 0.0526 0.1489 0.5354 0.120 Uiso 1 1 calc GR .
H40B H 0.0143 0.0970 0.5754 0.120 Uiso 1 1 calc GR .
H40C H -0.0655 0.1092 0.5085 0.120 Uiso 1 1 calc GR .
O1E O -0.0009(3) 0.14011(15) 0.15249(15) 0.0320(8) Uani 1 1 d . U
N2 N -0.1817(4) 0.14832(17) 0.08403(17) 0.0247(9) Uani 1 1 d . U
C8 C -0.1146(4) 0.15211(19) 0.1392(2) 0.0255(10) Uani 1 1 d . U
H8 H -0.1554 0.1648 0.1712 0.031 Uiso 1 1 calc R .
O1F O 0.2012(3) 0.27611(13) 0.40052(13) 0.0160(6) Uani 1 1 d . U
O1G O 0.4442(3) 0.10109(14) 0.43119(15) 0.0301(8) Uani 1 1 d . U
O1H O 0.4223(3) 0.22414(15) 0.47685(14) 0.0321(8) Uani 1 1 d . U
N6 N 0.0183(4) 0.25375(17) 0.43160(17) 0.0216(8) Uani 1 1 d . U
H6D H 0.0429 0.2179 0.4384 0.026 Uiso 1 1 calc R .
H6E H -0.0557 0.2647 0.4385 0.026 Uiso 1 1 calc R .
C1 C 0.0940(4) 0.29166(19) 0.41062(18) 0.0157(9) Uani 1 1 d . U
C2 C -0.1317(6) 0.1275(2) 0.0323(2) 0.0392(12) Uani 1 1 d . U
H2A H -0.0408 0.1213 0.0445 0.059 Uiso 1 1 calc GR .
H2B H -0.1475 0.1558 -0.0008 0.059 Uiso 1 1 calc GR .
H2C H -0.1728 0.0912 0.0181 0.059 Uiso 1 1 calc GR .
C13 C -0.3176(5) 0.1590(3) 0.0737(3) 0.0499(17) Uani 1 1 d . U
H13A H -0.3629 0.1241 0.0579 0.075 Uiso 1 1 calc GR .
H13B H -0.3388 0.1901 0.0438 0.075 Uiso 1 1 calc GR .
H13C H -0.3422 0.1701 0.1124 0.075 Uiso 1 1 calc GR .
N9 N 0.0553(4) 0.34615(16) 0.40387(17) 0.0197(8) Uani 1 1 d . U
H9D H 0.1044 0.3724 0.3921 0.024 Uiso 1 1 calc R .
H9E H -0.0193 0.3558 0.4111 0.024 Uiso 1 1 calc R .
N10 N 0.5725(4) 0.0491(2) 0.50281(18) 0.0351(10) Uani 1 1 d . U
C3 C 0.5390(5) 0.0962(2) 0.4705(2) 0.0304(11) Uani 1 1 d . U
H3 H 0.5928 0.1287 0.4785 0.037 Uiso 1 1 calc R .
N11 N 0.4846(4) 0.20967(19) 0.57684(18) 0.0342(10) Uani 1 1 d . U
C5 C 0.4939(5) 0.2321(2) 0.5243(2) 0.0301(11) Uani 1 1 d . U
H5 H 0.5633 0.2569 0.5233 0.036 Uiso 1 1 calc R .
C7 C 0.3764(7) 0.1739(3) 0.5821(3) 0.0618(19) Uani 1 1 d . U
H7A H 0.3216 0.1703 0.5419 0.093 Uiso 1 1 calc GR .
H7B H 0.3292 0.1916 0.6109 0.093 Uiso 1 1 calc GR .
H7C H 0.4055 0.1358 0.5971 0.093 Uiso 1 1 calc GR .
C4 C 0.5041(7) -0.0038(3) 0.4876(4) 0.0628(19) Uani 1 1 d . U
H4A H 0.4680 -0.0165 0.5227 0.094 Uiso 1 1 calc GR .
H4B H 0.5616 -0.0333 0.4775 0.094 Uiso 1 1 calc GR .
H4C H 0.4362 0.0025 0.4524 0.094 Uiso 1 1 calc GR .
C6 C 0.6851(6) 0.0471(4) 0.5501(3) 0.0601(19) Uani 1 1 d . U
H6A H 0.7426 0.0177 0.5396 0.090 Uiso 1 1 calc GR .
H6B H 0.6618 0.0375 0.5895 0.090 Uiso 1 1 calc GR .
H6C H 0.7269 0.0846 0.5532 0.090 Uiso 1 1 calc GR .
C9 C 0.5798(8) 0.2181(4) 0.6325(3) 0.072(2) Uani 1 1 d . U
H9A H 0.6214 0.1814 0.6449 0.108 Uiso 1 1 calc GR .
H9B H 0.5391 0.2324 0.6654 0.108 Uiso 1 1 calc GR .
H9C H 0.6425 0.2460 0.6244 0.108 Uiso 1 1 calc GR .

loop_
_atom_site_aniso_label
_atom_site_aniso_U_11
_atom_site_aniso_U_22
_atom_site_aniso_U_33
_atom_site_aniso_U_23
_atom_site_aniso_U_13
_atom_site_aniso_U_12
Sr1 0.00958(16) 0.01316(18) 0.01435(18) 0.00137(15) 0.00263(14) 0.00070(15)
Sr2 0.00984(17) 0.01336(18) 0.01367(17) 0.00153(14) 0.00285(14) 0.00110(15)
V3 0.0088(3) 0.0097(3) 0.0102(3) 0.0007(3) 0.0012(3) 0.0009(3)
V4 0.0094(3) 0.0108(3) 0.0135(3) 0.0024(3) 0.0013(3) 0.0015(3)
V5 0.0086(3) 0.0106(3) 0.0102(3) 0.0004(3) 0.0027(2) 0.0006(3)
V6 0.0089(3) 0.0093(3) 0.0134(3) 0.0002(3) 0.0016(3) 0.0005(3)
V7 0.0093(3) 0.0094(3) 0.0120(3) 0.0002(3) 0.0022(3) 0.0005(3)
V8 0.0069(3) 0.0104(3) 0.0178(4) 0.0011(3) 0.0018(3) 0.0009(3)
V9 0.0105(3) 0.0123(3) 0.0177(4) -0.0013(3) 0.0054(3) 0.0016(3)
V10 0.0071(3) 0.0113(3) 0.0133(3) 0.0017(3) 0.0015(3) 0.0010(3)
V11 0.0111(3) 0.0116(3) 0.0147(3) -0.0006(3) 0.0043(3) 0.0023(3)
V12 0.0091(3) 0.0098(3) 0.0166(3) 0.0017(3) 0.0008(3) 0.0017(3)
O1 0.0077(13) 0.0100(14) 0.0138(14) 0.0012(11) 0.0025(11) 0.0010(11)
O2 0.0086(13) 0.0098(13) 0.0126(14) -0.0001(10) 0.0009(11) 0.0026(11)
O3 0.0091(13) 0.0122(13) 0.0110(13) -0.0007(11) 0.0001(11) 0.0010(11)
O4 0.0087(13) 0.0108(14) 0.0140(14) -0.0004(10) 0.0022(11) 0.0007(10)
O5 0.0103(13) 0.0111(14) 0.0209(15) 0.0013(11) 0.0015(11) 0.0025(11)
O6 0.0101(13) 0.0114(13) 0.0164(14) 0.0029(11) 0.0022(11) 0.0021(11)
O7 0.0129(14) 0.0134(14) 0.0143(14) 0.0000(11) 0.0056(11) 0.0009(12)
O8 0.0141(14) 0.0142(14) 0.0125(14) 0.0000(11) 0.0015(11) 0.0020(12)
O9 0.0107(13) 0.0136(14) 0.0232(15) 0.0014(12) 0.0027(12) 0.0006(12)
O10 0.0112(14) 0.0137(14) 0.0129(14) 0.0004(11) 0.0027(11) 0.0006(11)
O11 0.0136(14) 0.0110(14) 0.0155(14) 0.0000(11) 0.0020(11) 0.0030(12)
O12 0.0087(12) 0.0084(13) 0.0112(13) 0.0014(10) 0.0015(10) 0.0017(10)
O13 0.0080(13) 0.0140(14) 0.0195(15) 0.0014(12) 0.0006(11) 0.0010(11)
O14 0.0096(12) 0.0092(13) 0.0111(13) 0.0008(11) 0.0017(10) 0.0016(11)
O17 0.0093(13) 0.0132(14) 0.0204(15) 0.0024(12) 0.0039(12) 0.0012(11)
O18 0.0118(13) 0.0081(13) 0.0153(14) 0.0008(11) 0.0019(11) 0.0010(11)
O19 0.0086(13) 0.0117(14) 0.0153(14) 0.0008(11) -0.0006(11) 0.0019(11)
O20 0.0106(13) 0.0109(14) 0.0183(14) 0.0004(11) 0.0035(11) 0.0036(11)
O21 0.0122(13) 0.0123(14) 0.0160(14) 0.0020(11) -0.0002(11) 0.0015(11)
O22 0.0099(14) 0.0111(14) 0.0184(15) 0.0001(11) 0.0051(12) 0.0029(11)
O23 0.0087(13) 0.0142(15) 0.0252(16) 0.0018(12) 0.0037(12) 0.0006(12)
O24 0.0159(15) 0.0171(16) 0.0199(16) 0.0052(13) 0.0014(12) 0.0013(13)
O25 0.0103(14) 0.0117(14) 0.0152(14) 0.0021(11) 0.0010(11) 0.0016(11)
O28 0.0098(13) 0.0153(15) 0.0197(15) 0.0021(12) 0.0012(12) 0.0012(12)
O30 0.0223(16) 0.0190(16) 0.0227(16) -0.0027(13) 0.0105(13) 0.0044(13)
O33 0.0148(14) 0.0158(15) 0.0230(15) 0.0053(13) 0.0003(12) 0.0028(12)
O34 0.0211(16) 0.0205(16) 0.0266(17) -0.0047(13) 0.0107(13) 0.0015(13)
O15 0.0124(13) 0.0103(13) 0.0151(14) -0.0020(11) 0.0046(11) -0.0014(11)
O16 0.0136(14) 0.0149(15) 0.0193(15) 0.0031(12) 0.0072(12) 0.0031(12)
O1A 0.0081(13) 0.0131(14) 0.0221(15) -0.0021(12) 0.0023(11) 0.0031(12)
O1B 0.0093(13) 0.0145(14) 0.0219(15) -0.0015(12) 0.0017(11) 0.0037(11)
O1C 0.0232(16) 0.0223(16) 0.0204(15) 0.0046(13) 0.0086(13) -0.0032(13)
O1D 0.0242(16) 0.0212(16) 0.0284(17) 0.0025(13) 0.0105(13) -0.0036(14)
C10 0.014(2) 0.012(2) 0.017(2) -0.0038(16) 0.0006(17) -0.0004(16)
C11 0.0108(18) 0.016(2) 0.018(2) -0.0037(17) 0.0017(16) 0.0012(17)
C16 0.023(2) 0.025(2) 0.017(2) -0.0034(17) 0.0013(18) -0.0055(19)
C17 0.0150(19) 0.020(2) 0.0120(19) -0.0007(16) 0.0049(16) 0.0015(17)
N1 0.0167(18) 0.024(2) 0.025(2) 0.0050(17) 0.0098(16) 0.0097(17)
N3 0.0114(16) 0.0120(17) 0.031(2) 0.0004(15) 0.0030(15) 0.0032(15)
N4 0.0129(18) 0.0124(19) 0.052(3) -0.0029(18) 0.0101(17) 0.0020(15)
N5 0.0134(18) 0.014(2) 0.061(3) 0.0012(19) 0.0132(19) 0.0010(16)
N7 0.0169(18) 0.025(2) 0.034(2) 0.0070(17) 0.0161(16) 0.0045(16)
N8 0.0111(17) 0.0139(17) 0.028(2) 0.0019(15) 0.0017(15) 0.0037(15)
N12 0.061(3) 0.034(2) 0.022(2) -0.0042(18) 0.015(2) -0.026(2)
N15 0.026(2) 0.024(2) 0.0176(18) 0.0047(15) 0.0018(16) -0.0068(17)
C18 0.037(3) 0.029(3) 0.028(3) 0.012(2) 0.003(2) -0.008(2)
C22 0.040(3) 0.040(3) 0.018(2) 0.001(2) 0.008(2) 0.003(2)
C23 0.023(2) 0.027(2) 0.016(2) -0.0033(18) 0.0018(18) -0.0044(19)
C27 0.062(3) 0.044(2) 0.044(2) 0.009(2) 0.002(2) -0.017(2)
C40 0.088(3) 0.083(3) 0.079(3) -0.006(2) 0.042(2) -0.007(2)
O1E 0.0216(16) 0.038(2) 0.0328(18) 0.0131(15) -0.0031(14) 0.0080(15)
N2 0.027(2) 0.025(2) 0.0190(19) -0.0038(16) -0.0034(16) 0.0091(17)
C8 0.029(2) 0.024(2) 0.022(2) 0.0009(19) 0.0004(19) 0.010(2)
O1F 0.0110(13) 0.0176(15) 0.0201(15) 0.0005(12) 0.0049(12) 0.0019(11)
O1G 0.0326(19) 0.0281(18) 0.0266(17) 0.0052(14) -0.0021(15) 0.0121(14)
O1H 0.0318(18) 0.040(2) 0.0209(16) -0.0028(14) -0.0033(14) -0.0040(15)
N6 0.0160(18) 0.024(2) 0.027(2) -0.0027(16) 0.0090(15) -0.0015(16)
C1 0.0123(19) 0.023(2) 0.0109(19) -0.0036(17) 0.0001(16) -0.0002(17)
C2 0.049(3) 0.044(3) 0.027(3) -0.003(2) 0.015(2) 0.005(3)
C13 0.035(3) 0.064(4) 0.043(3) -0.022(3) -0.013(3) 0.024(3)
N9 0.0149(18) 0.0206(19) 0.025(2) 0.0014(16) 0.0065(15) 0.0052(16)
N10 0.032(2) 0.049(3) 0.025(2) 0.0154(19) 0.0082(18) 0.021(2)
C3 0.033(3) 0.031(3) 0.026(2) -0.002(2) 0.003(2) 0.012(2)
N11 0.043(3) 0.035(2) 0.024(2) -0.0004(18) 0.0042(19) 0.002(2)
C5 0.029(2) 0.032(3) 0.027(2) 0.000(2) -0.001(2) 0.001(2)
C7 0.074(5) 0.080(5) 0.037(3) 0.010(3) 0.025(3) -0.020(4)
C4 0.064(4) 0.040(3) 0.085(5) 0.026(3) 0.016(4) 0.008(3)
C6 0.043(3) 0.100(6) 0.034(3) 0.021(3) -0.004(3) 0.025(4)
C9 0.088(6) 0.089(6) 0.027(3) 0.007(3) -0.021(3) -0.007(4)

loop_
_atom_type_symbol
_atom_type_description
_atom_type_scat_dispersion_real
_atom_type_scat_dispersion_imag
_atom_type_scat_source
C C 0.0033 0.0016 'International Tables Vol C Tables 4.2.6.8 and 6.1.1.4'
H H 0.0000 0.0000 'International Tables Vol C Tables 4.2.6.8 and 6.1.1.4'
N N 0.0061 0.0033 'International Tables Vol C Tables 4.2.6.8 and 6.1.1.4'
O O 0.0106 0.0060 'International Tables Vol C Tables 4.2.6.8 and 6.1.1.4'
Sr Sr -1.5307 3.2498 'International Tables Vol C Tables 4.2.6.8 and 6.1.1.4'
V V 0.3005 0.5294 'International Tables Vol C Tables 4.2.6.8 and 6.1.1.4'

loop_
_geom_angle_atom_site_label_1
_geom_angle_atom_site_label_2
_geom_angle_atom_site_label_3
_geom_angle
_geom_angle_site_symmetry_1
_geom_angle_site_symmetry_3
V6 Sr1 Sr2 82.859(14) . .
O9 Sr1 Sr2 61.37(6) . .
O9 Sr1 V6 27.18(5) . .
O9 Sr1 C16 140.85(10) . .
O18 Sr1 Sr2 102.38(6) . .
O18 Sr1 V6 31.16(6) . .
O18 Sr1 O9 57.74(8) . .
O18 Sr1 O1B 120.80(9) . .
O18 Sr1 C16 161.40(10) . .
O18 Sr1 O1F 86.71(9) . .
O1A Sr1 Sr2 36.85(6) . .
O1A Sr1 V6 73.72(7) . .
O1A Sr1 O9 67.43(9) . .
O1A Sr1 O18 77.22(9) . .
O1A Sr1 O1B 73.56(8) . .
O1A Sr1 O1D 121.93(10) . .
O1A Sr1 C16 107.56(10) . .
O1A Sr1 O1F 141.70(9) . .
O1B Sr1 Sr2 36.86(6) . .
O1B Sr1 V6 90.87(7) . .
O1B Sr1 O9 63.69(9) . .
O1B Sr1 C16 77.50(10) . .
O1D Sr1 Sr2 97.65(7) . .
O1D Sr1 V6 152.65(7) . .
O1D Sr1 O9 132.58(9) . .
O1D Sr1 O18 159.72(9) . .
O1D Sr1 O1B 74.63(10) . .
O1D Sr1 C16 17.66(11) . .
O1D Sr1 O1F 81.15(10) . .
C16 Sr1 Sr2 90.83(8) . .
C16 Sr1 V6 167.14(8) . .
O1F Sr1 Sr2 117.90(6) . .
O1F Sr1 V6 74.67(6) . .
O1F Sr1 O9 74.56(8) . .
O1F Sr1 O1B 85.88(9) . .
O1F Sr1 C16 98.73(11) . .
O1G Sr1 Sr2 96.73(8) . .
O1G Sr1 V6 126.20(8) . .
O1G Sr1 O9 139.12(9) . .
O1G Sr1 O18 99.53(10) . .
O1G Sr1 O1A 74.89(10) . .
O1G Sr1 O1B 120.07(10) . .
O1G Sr1 O1D 81.04(11) . .
O1G Sr1 C16 65.55(12) . .
O1G Sr1 O1F 142.75(10) . .
O1H Sr1 Sr2 171.86(8) . .
O1H Sr1 V6 99.30(8) . .
O1H Sr1 O9 122.89(10) . .
O1H Sr1 O18 76.54(10) . .
O1H Sr1 O1A 136.17(10) . .
O1H Sr1 O1B 150.20(10) . .
O1H Sr1 O1D 84.06(11) . .
O1H Sr1 C16 88.52(11) . .
O1H Sr1 O1F 70.21(10) . .
O1H Sr1 O1G 75.62(11) . .
V7 Sr2 Sr1 84.773(15) . .
V7 Sr2 C10 80.96(7) . .
O6 Sr2 Sr1 105.79(6) . .
O6 Sr2 V7 32.92(6) . .
O6 Sr2 O21 60.56(8) . .
O6 Sr2 O16 86.14(9) . .
O6 Sr2 C10 73.95(9) . .
O6 Sr2 C11 128.77(9) . .
O21 Sr2 Sr1 62.93(6) . .
O21 Sr2 V7 28.07(6) . .
O21 Sr2 C10 83.27(9) . .
O21 Sr2 C11 69.13(10) . .
O16 Sr2 Sr1 126.57(7) . .
O16 Sr2 V7 78.46(7) . .
O16 Sr2 O21 80.81(9) . .
O16 Sr2 C10 158.89(10) . .
O16 Sr2 C11 76.77(9) . .
O1A Sr2 Sr1 37.67(6) . .
O1A Sr2 V7 97.60(7) . .
O1A Sr2 O6 129.25(9) . .
O1A Sr2 O21 69.54(9) . .
O1A Sr2 O16 94.91(9) . .
O1A Sr2 O1C 80.32(9) . .
O1A Sr2 C10 92.40(9) . .
O1A Sr2 C11 18.28(9) . .
O1B Sr2 Sr1 38.32(6) . .
O1B Sr2 V7 77.84(7) . .
O1B Sr2 O6 80.85(9) . .
O1B Sr2 O21 72.28(9) . .
O1B Sr2 O16 153.09(9) . .
O1B Sr2 O1A 75.84(9) . .
O1B Sr2 O1C 126.10(10) . .
O1B Sr2 C10 17.54(9) . .
O1B Sr2 C11 93.20(9) . .
O1C Sr2 Sr1 107.24(7) . .
O1C Sr2 V7 153.62(7) . .
O1C Sr2 O6 146.94(9) . .
O1C Sr2 O21 139.62(9) . .
O1C Sr2 O16 75.55(10) . .
O1C Sr2 C10 125.29(10) . .
O1C Sr2 C11 73.84(10) . .
C10 Sr2 Sr1 55.38(7) . .
C11 Sr2 Sr1 54.90(7) . .
C11 Sr2 V7 95.95(8) . .
C11 Sr2 C10 110.20(10) . .
O1E Sr2 Sr1 117.56(9) . .
O1E Sr2 V7 116.21(8) . .
O1E Sr2 O6 83.89(10) . .
O1E Sr2 O21 140.59(10) . .
O1E Sr2 O16 115.39(11) . .
O1E Sr2 O1A 137.65(11) . .
O1E Sr2 O1B 86.64(11) . .
O1E Sr2 O1C 79.64(11) . .
O1E Sr2 C10 70.12(11) . .
O1E Sr2 C11 146.94(11) . .
V6 V3 V11 60.57(2) 3_445 3_445
O2 V3 V6 124.31(8) . 3_445
O2 V3 V11 84.65(8) . 3_445
O2 V3 O4 79.23(11) . .
O2 V3 O12 78.12(11) . .
O3 V3 V6 37.89(8) . 3_445
O3 V3 V11 92.83(9) . 3_445
O3 V3 O2 155.35(11) . .
O3 V3 O4 82.64(11) . .
O3 V3 O12 81.56(11) . .
O4 V3 V6 87.84(8) . 3_445
O4 V3 V11 126.22(8) . 3_445
O4 V3 O12 76.66(10) . .
O8 V3 V6 83.71(10) . 3_445
O8 V3 V11 36.98(9) . 3_445
O8 V3 O2 93.26(13) . .
O8 V3 O3 99.41(13) . .
O8 V3 O4 162.85(12) . .
O8 V3 O12 86.76(12) . .
O12 V3 V6 46.20(7) . 3_445
O12 V3 V11 49.79(7) . 3_445
O25 V3 V6 137.85(10) . 3_445
O25 V3 V11 144.29(11) . 3_445
O25 V3 O2 96.09(12) . .
O25 V3 O3 100.05(13) . .
O25 V3 O4 88.63(13) . .
O25 V3 O8 107.61(14) . .
O25 V3 O12 164.92(13) . .
V6 V4 V11 60.49(2) 3_445 3_445
O10 V4 V6 84.94(8) . 3_445
O10 V4 V11 121.47(8) . 3_445
O10 V4 O12 72.69(10) . .
O12 V4 V6 46.04(7) . 3_445
O12 V4 V11 49.04(7) . 3_445
O18 V4 V6 33.81(8) 3_445 3_445
O18 V4 V11 87.85(9) 3_445 3_445
O18 V4 O10 85.31(12) 3_445 .
O18 V4 O12 78.42(11) 3_445 .
O18 V4 O19 154.26(12) 3_445 .
O19 V4 V6 122.69(8) . 3_445
O19 V4 V11 81.12(8) . 3_445
O19 V4 O10 80.86(12) . .
O19 V4 O12 76.78(11) . .
O20 V4 V6 81.19(9) . 3_445
O20 V4 V11 33.05(9) . 3_445
O20 V4 O10 154.24(12) . .
O20 V4 O12 82.08(11) . .
O20 V4 O18 94.85(13) . 3_445
O20 V4 O19 88.50(12) . .
O24 V4 V6 137.63(12) . 3_445
O24 V4 V11 137.10(12) . 3_445
O24 V4 O10 100.70(14) . .
O24 V4 O12 172.80(14) . .
O24 V4 O18 104.24(14) . 3_445
O24 V4 O19 99.61(14) . .
O24 V4 O20 104.19(15) . .
O1 V5 O4 78.63(11) . .
O1 V5 O12 79.51(11) . .
O7 V5 O1 93.78(13) . .
O7 V5 O4 86.69(12) . .
O7 V5 O12 162.96(12) . .
O7 V5 O14 98.51(13) . .
O10 V5 O1 95.78(13) . .
O10 V5 O4 164.61(13) . .
O10 V5 O7 108.11(14) . .
O10 V5 O12 88.25(13) . .
O10 V5 O14 100.07(13) . .
O12 V5 O4 76.67(10) . .
O14 V5 O1 155.77(12) . .
O14 V5 O4 81.32(11) . .
O14 V5 O12 82.76(12) . .
V3 V6 Sr1 159.73(3) 3 .
V4 V6 Sr1 78.60(2) 3 .
V4 V6 V3 92.83(2) 3 3
O1 V6 Sr1 81.02(7) 3 .
O1 V6 V3 80.08(8) 3 3
O1 V6 V4 86.09(8) 3 3
O1 V6 O12 74.09(10) 3 3
O3 V6 Sr1 142.38(8) 3 .
O3 V6 V3 35.63(8) 3 3
O3 V6 V4 126.51(8) 3 3
O3 V6 O1 74.38(11) 3 3
O3 V6 O12 77.29(10) 3 3
O9 V6 Sr1 55.24(10) . .
O9 V6 V3 134.22(11) . 3
O9 V6 V4 132.63(11) . 3
O9 V6 O1 95.70(13) . 3
O9 V6 O3 99.06(13) . 3
O9 V6 O11 106.32(14) . .
O9 V6 O12 169.72(13) . 3
O9 V6 O18 99.75(14) . .
O11 V6 Sr1 116.87(9) . .
O11 V6 V3 79.86(9) . 3
O11 V6 V4 83.81(9) . 3
O11 V6 O1 157.02(12) . 3
O11 V6 O3 95.33(12) . 3
O11 V6 O12 83.70(12) . 3
O11 V6 O18 97.03(13) . .
O12 V6 Sr1 122.66(7) 3 .
O12 V6 V3 44.00(7) 3 3
O12 V6 V4 49.36(7) 3 3
O18 V6 Sr1 45.80(8) . .
O18 V6 V3 124.94(9) . 3
O18 V6 V4 33.03(8) . 3
O18 V6 O1 85.39(11) . 3
O18 V6 O3 153.55(12) . 3
O18 V6 O12 80.93(11) . 3
O2 V7 Sr2 81.50(7) . .
O2 V7 O4 74.04(10) . .
O4 V7 Sr2 125.27(7) . .
O6 V7 Sr2 48.25(8) . .
O6 V7 O2 85.01(11) . .
O6 V7 O4 81.01(11) . .
O6 V7 O14 153.41(12) . .
O14 V7 Sr2 140.62(8) . .
O14 V7 O2 74.43(11) . .
O14 V7 O4 77.29(11) . .
O21 V7 Sr2 51.13(10) . .
O21 V7 O2 93.94(13) . .
O21 V7 O4 167.98(13) . .
O21 V7 O6 98.52(13) . .
O21 V7 O14 99.52(13) . .
O21 V7 O15 107.02(14) . .
O15 V7 Sr2 116.57(9) . .
O15 V7 O2 158.07(12) . .
O15 V7 O4 84.89(12) . .
O15 V7 O6 97.85(13) . .
O15 V7 O14 95.35(12) . .
O1 V8 O4 74.26(10) . .
O3 V8 O1 74.97(11) . .
O3 V8 O4 75.72(11) . .
O13 V8 O1 157.07(12) . .
O13 V8 O3 94.61(12) . .
O13 V8 O4 83.46(11) . .
O13 V8 O17 96.46(13) . .
O17 V8 O1 85.44(12) . .
O17 V8 O3 152.75(12) . .
O17 V8 O4 80.90(11) . .
O23 V8 O1 96.79(13) . .
O23 V8 O3 99.74(14) . .
O23 V8 O4 170.68(13) . .
O23 V8 O13 105.18(14) . .
O23 V8 O17 101.25(14) . .
O5 V9 O4 79.99(11) . .
O5 V9 O7 153.31(12) . .
O5 V9 O15 86.24(12) . .
O7 V9 O4 73.85(10) . .
O17 V9 O4 79.19(11) . .
O17 V9 O5 92.63(13) . .
O17 V9 O7 87.65(12) . .
O17 V9 O15 154.77(13) . .
O34 V9 O4 174.72(14) . .
O34 V9 O5 104.14(15) . .
O34 V9 O7 101.70(14) . .
O34 V9 O17 103.71(15) . .
O34 V9 O15 100.99(14) . .
O15 V9 O4 75.80(11) . .
O15 V9 O7 82.38(12) . .
O2 V10 V11 83.28(8) . 3_445
O2 V10 O12 73.71(10) . .
O12 V10 V11 49.42(7) . 3_445
O14 V10 V11 125.17(8) . 3_445
O14 V10 O2 75.29(11) . .
O14 V10 O12 76.07(11) . .
O19 V10 V11 84.56(9) . 3_445
O19 V10 O2 156.46(12) . .
O19 V10 O12 83.07(11) . .
O19 V10 O14 95.67(12) . .
O19 V10 O22 95.62(13) . .
O22 V10 V11 32.04(9) . 3_445
O22 V10 O2 84.56(12) . .
O22 V10 O12 80.64(11) . .
O22 V10 O14 152.61(12) . .
O28 V10 V11 133.35(11) . 3_445
O28 V10 O2 97.63(13) . .
O28 V10 O12 170.98(13) . .
O28 V10 O14 99.57(13) . .
O28 V10 O19 105.37(14) . .
O28 V10 O22 101.36(15) . .
V3 V11 V4 92.30(2) 3 3
O8 V11 V3 30.37(8) 3 3
O8 V11 V4 122.53(8) 3 3
O8 V11 O12 74.18(10) 3 3
O11 V11 V3 76.99(8) . 3
O11 V11 V4 80.03(8) . 3
O11 V11 O8 81.59(12) . 3
O11 V11 O12 75.69(11) . 3
O12 V11 V3 43.82(7) 3 3
O12 V11 V4 48.58(7) 3 3
O20 V11 V3 124.36(9) 3 3
O20 V11 V4 32.18(9) 3 3
O20 V11 O8 154.18(12) 3 3
O20 V11 O11 86.38(12) 3 .
O20 V11 O12 80.76(11) 3 3
O22 V11 V3 82.85(9) 3 3
O22 V11 V4 86.37(10) 3 3
O22 V11 O8 88.42(12) 3 3
O22 V11 O11 155.08(13) 3 .
O22 V11 O12 79.64(11) 3 3
O22 V11 O20 93.17(13) 3 3
O30 V11 V3 131.82(12) . 3
O30 V11 V4 135.38(12) . 3
O30 V11 O8 101.47(14) . 3
O30 V11 O11 101.16(14) . .
O30 V11 O12 174.86(13) . 3
O30 V11 O20 103.24(14) . 3
O30 V11 O22 103.18(15) . 3
O5 V12 O4 82.14(11) . .
O5 V12 O6 94.86(13) . .
O5 V12 O13 89.34(13) . .
O5 V12 O25 154.72(12) . .
O6 V12 O4 78.12(11) . .
O6 V12 O13 154.31(12) . .
O6 V12 O25 84.27(12) . .
O13 V12 O4 77.38(11) . .
O13 V12 O25 81.30(12) . .
O25 V12 O4 72.94(10) . .
O33 V12 O4 172.90(13) . .
O33 V12 O5 104.03(15) . .
O33 V12 O6 104.52(14) . .
O33 V12 O13 98.97(14) . .
O33 V12 O25 100.61(14) . .
V5 O1 V6 104.53(12) . 3_445
V5 O1 V8 107.22(12) . .
V8 O1 V6 97.56(11) . 3_445
V3 O2 V7 104.39(12) . .
V3 O2 V10 107.85(12) . .
V10 O2 V7 96.99(11) . .
V3 O3 V6 106.48(13) . 3_445
V3 O3 V8 106.61(13) . .
V6 O3 V8 107.40(13) 3_445 .
V3 O4 V5 103.32(12) . .
V3 O4 V7 99.79(11) . .
V3 O4 V8 90.35(11) . .
V3 O4 V9 169.32(14) . .
V3 O4 V12 88.38(10) . .
V5 O4 V7 90.22(10) . .
V5 O4 V8 97.73(11) . .
V5 O4 V9 86.20(10) . .
V5 O4 V12 168.00(14) . .
V7 O4 V8 165.36(14) . .
V7 O4 V9 84.82(10) . .
V7 O4 V12 85.07(10) . .
V8 O4 V9 83.48(9) . .
V8 O4 V12 84.69(9) . .
V12 O4 V9 82.39(9) . .
V12 O5 V9 115.47(15) . .
V7 O6 Sr2 98.83(11) . .
V12 O6 Sr2 148.15(14) . .
V12 O6 V7 112.47(14) . .
V5 O7 V9 113.24(14) . .
V3 O8 V11 112.65(14) . 3_445
V6 O9 Sr1 97.58(12) . .
V5 O10 V4 110.78(14) . .
V6 O11 V11 114.81(15) . .
V3 O12 V4 167.81(14) . .
V3 O12 V6 89.79(10) . 3_445
V3 O12 V10 98.48(11) . .
V3 O12 V11 86.39(10) . 3_445
V4 O12 V11 82.38(9) . 3_445
V5 O12 V3 103.35(12) . .
V5 O12 V4 88.28(10) . .
V5 O12 V6 99.47(11) . 3_445
V5 O12 V10 89.84(10) . .
V5 O12 V11 169.05(14) . 3_445
V6 O12 V4 84.60(9) 3_445 .
V6 O12 V10 165.83(14) 3_445 .
V6 O12 V11 85.37(9) 3_445 3_445
V10 O12 V4 85.04(9) . .
V10 O12 V11 83.71(9) . 3_445
V8 O13 V12 113.51(14) . .
V5 O14 V7 106.54(13) . .
V5 O14 V10 106.39(13) . .
V10 O14 V7 107.44(13) . .
V9 O17 V8 114.82(15) . .
V4 O18 Sr1 142.93(14) 3 .
V4 O18 V6 113.16(14) 3 .
V6 O18 Sr1 103.04(11) . .
V10 O19 V4 114.37(14) . .
V4 O20 V11 114.78(14) . 3_445
V7 O21 Sr2 100.80(12) . .
V11 O22 V10 114.36(16) 3_445 .
V3 O25 V12 110.05(15) . .
V7 O15 V9 114.13(14) . .
C17 O16 Sr2 132.1(3) . .
Sr2 O1A Sr1 105.48(10) . .
C11 O1A Sr1 126.4(3) . .
C11 O1A Sr2 123.4(3) . .
Sr2 O1B Sr1 104.82(10) . .
C10 O1B Sr1 126.9(2) . .
C10 O1B Sr2 126.1(3) . .
C23 O1C Sr2 127.9(3) . .
C16 O1D Sr1 123.3(3) . .
O1B C10 Sr2 36.31(19) . .
O1B C10 N4 121.0(4) . .
O1B C10 N8 120.3(4) . .
N4 C10 Sr2 111.2(3) . .
N4 C10 N8 118.8(4) . .
N8 C10 Sr2 117.2(3) . .
O1A C11 Sr2 38.29(19) . .
O1A C11 N3 120.1(4) . .
O1A C11 N5 120.6(4) . .
N3 C11 Sr2 95.6(3) . .
N5 C11 Sr2 132.6(3) . .
N5 C11 N3 119.3(4) . .
O1D C16 Sr1 39.1(2) . .
O1D C16 N12 126.0(5) . .
N12 C16 Sr1 162.5(3) . .
O16 C17 N1 121.8(4) . .
O16 C17 N7 120.6(4) . .
N1 C17 N7 117.5(4) . .
C16 N12 C27 121.4(5) . .
C16 N12 C40 118.2(5) . .
C27 N12 C40 119.6(5) . .
C22 N15 C18 116.9(4) . .
C23 N15 C18 121.7(4) . .
C23 N15 C22 121.4(4) . .
O1C C23 N15 124.3(4) . .
C8 O1E Sr2 146.4(3) . .
C8 N2 C2 123.1(4) . .
C8 N2 C13 120.1(4) . .
C2 N2 C13 116.4(4) . .
O1E C8 N2 124.1(5) . .
C1 O1F Sr1 137.0(3) . .
C3 O1G Sr1 137.4(3) . .
C5 O1H Sr1 163.2(3) . .
O1F C1 N6 120.4(4) . .
O1F C1 N9 121.8(4) . .
N9 C1 N6 117.8(4) . .
C3 N10 C4 120.3(5) . .
C3 N10 C6 121.8(5) . .
C4 N10 C6 117.6(5) . .
O1G C3 N10 125.0(5) . .
C5 N11 C7 119.9(5) . .
C5 N11 C9 123.0(5) . .
C7 N11 C9 117.1(5) . .
O1H C5 N11 125.6(5) . .

loop_
_geom_bond_atom_site_label_1
_geom_bond_atom_site_label_2
_geom_bond_distance
_geom_bond_site_symmetry_2
Sr1 Sr2 4.0386(5) .
Sr1 V6 3.5081(8) .
Sr1 O9 2.907(3) .
Sr1 O18 2.582(3) .
Sr1 O1A 2.561(3) .
Sr1 O1B 2.590(3) .
Sr1 O1D 2.567(3) .
Sr1 C16 3.406(5) .
Sr1 O1F 2.590(3) .
Sr1 O1G 2.506(3) .
Sr1 O1H 2.494(3) .
Sr2 V7 3.3916(8) .
Sr2 O6 2.561(3) .
Sr2 O21 2.688(3) .
Sr2 O16 2.603(3) .
Sr2 O1A 2.513(3) .
Sr2 O1B 2.506(3) .
Sr2 O1C 2.527(3) .
Sr2 C10 3.417(4) .
Sr2 C11 3.385(4) .
Sr2 O1E 2.434(3) .
V3 V6 3.0840(9) 3_445
V3 V11 3.0883(9) 3_445
V3 O2 2.029(3) .
V3 O3 1.874(3) .
V3 O4 2.081(3) .
V3 O8 1.692(3) .
V3 O12 2.143(3) .
V3 O25 1.673(3) .
V4 V6 3.0787(9) 3_445
V4 V11 3.1017(10) 3_445
V4 O10 2.072(3) .
V4 O12 2.347(3) .
V4 O18 1.825(3) 3_445
V4 O19 1.964(3) .
V4 O20 1.819(3) .
V4 O24 1.603(3) .
V5 O1 2.025(3) .
V5 O4 2.143(3) .
V5 O7 1.691(3) .
V5 O10 1.671(3) .
V5 O12 2.080(3) .
V5 O14 1.877(3) .
V6 V3 3.0840(9) 3
V6 V4 3.0787(9) 3
V6 O1 2.131(3) 3
V6 O3 1.975(3) 3
V6 O9 1.617(3) .
V6 O11 1.737(3) .
V6 O12 2.226(3) 3
V6 O18 1.863(3) .
V7 O2 2.134(3) .
V7 O4 2.218(3) .
V7 O6 1.865(3) .
V7 O14 1.978(3) .
V7 O21 1.625(3) .
V7 O15 1.729(3) .
V8 O1 2.103(3) .
V8 O3 1.977(3) .
V8 O4 2.269(3) .
V8 O13 1.753(3) .
V8 O17 1.870(3) .
V8 O23 1.608(3) .
V9 O4 2.379(3) .
V9 O5 1.867(3) .
V9 O7 2.008(3) .
V9 O17 1.804(3) .
V9 O34 1.595(3) .
V9 O15 1.965(3) .
V10 V11 3.0928(10) 3_445
V10 O2 2.108(3) .
V10 O12 2.271(3) .
V10 O14 1.963(3) .
V10 O19 1.748(3) .
V10 O22 1.879(3) .
V10 O28 1.607(3) .
V11 V3 3.0883(9) 3
V11 V4 3.1015(10) 3
V11 O8 2.013(3) 3
V11 O11 1.955(3) .
V11 O12 2.363(3) 3
V11 O20 1.863(3) 3
V11 O22 1.801(3) 3
V11 O30 1.600(3) .
V12 O4 2.342(3) .
V12 O5 1.810(3) .
V12 O6 1.844(3) .
V12 O13 1.958(3) .
V12 O25 2.085(3) .
V12 O33 1.596(3) .
O1 V6 2.131(3) 3_445
O3 V6 1.975(3) 3_445
O8 V11 2.013(3) 3_445
O12 V6 2.226(3) 3_445
O12 V11 2.363(3) 3_445
O18 V4 1.825(3) 3
O20 V11 1.863(3) 3_445
O22 V11 1.801(3) 3_445
O16 C17 1.275(5) .
O1A C11 1.272(5) .
O1B C10 1.275(5) .
O1C C23 1.247(5) .
O1D C16 1.235(5) .
C10 N4 1.323(6) .
C10 N8 1.338(5) .
C11 N3 1.341(5) .
C11 N5 1.322(6) .
C16 N12 1.323(6) .
C17 N1 1.327(6) .
C17 N7 1.346(6) .
N12 C27 1.453(7) .
N12 C40 1.485(9) .
N15 C18 1.473(6) .
N15 C22 1.457(6) .
N15 C23 1.317(6) .
O1E C8 1.240(5) .
N2 C8 1.308(6) .
N2 C2 1.443(6) .
N2 C13 1.465(6) .
O1F C1 1.273(5) .
O1G C3 1.223(6) .
O1H C5 1.201(5) .
N6 C1 1.344(6) .
C1 N9 1.336(6) .
N10 C3 1.324(6) .
N10 C4 1.445(8) .
N10 C6 1.455(7) .
N11 C5 1.302(6) .
N11 C7 1.458(8) .
N11 C9 1.469(8) .

loop_
_geom_torsion_atom_site_label_1
_geom_torsion_atom_site_label_2
_geom_torsion_atom_site_label_3
_geom_torsion_atom_site_label_4
_geom_torsion
_geom_torsion_site_symmetry_1
_geom_torsion_site_symmetry_4
Sr1 V6 O11 V11 -117.59(12) . .
Sr1 V6 O18 V4 -171.9(2) . 3
Sr1 O1A C11 Sr2 152.2(4) . .
Sr1 O1A C11 N3 95.6(4) . .
Sr1 O1A C11 N5 -86.5(5) . .
Sr1 O1B C10 Sr2 161.0(5) . .
Sr1 O1B C10 N4 -114.9(4) . .
Sr1 O1B C10 N8 65.4(5) . .
Sr1 O1D C16 N12 167.1(4) . .
Sr1 C16 N12 C27 -156.5(10) . .
Sr1 C16 N12 C40 34.2(15) . .
Sr1 O1F C1 N6 21.6(6) . .
Sr1 O1F C1 N9 -161.7(3) . .
Sr1 O1G C3 N10 159.1(3) . .
Sr1 O1H C5 N11 -78.4(13) . .
Sr2 V7 O6 V12 174.0(2) . .
Sr2 V7 O15 V9 121.64(11) . .
Sr2 O16 C17 N1 141.1(3) . .
Sr2 O16 C17 N7 -41.3(6) . .
Sr2 O1A C11 N3 -56.6(5) . .
Sr2 O1A C11 N5 121.3(4) . .
Sr2 O1B C10 N4 84.0(5) . .
Sr2 O1B C10 N8 -95.7(4) . .
Sr2 O1C C23 N15 -155.1(4) . .
Sr2 O1E C8 N2 -137.8(5) . .
V3 V6 O9 Sr1 -156.62(6) 3 .
V3 V6 O11 V11 50.28(12) 3 .
V3 V6 O18 Sr1 156.47(5) 3 .
V3 V6 O18 V4 -15.41(19) 3 3
V4 V6 O9 Sr1 15.01(17) 3 .
V4 V6 O11 V11 -43.72(12) 3 .
V4 V6 O18 Sr1 171.9(2) 3 .
V6 V3 O3 V8 114.43(18) 3_445 .
V6 V3 O8 V11 -47.52(12) 3_445 3_445
V6 V3 O25 V12 84.89(17) 3_445 .
V6 V4 O20 V11 47.47(13) 3_445 3_445
V11 V3 O3 V6 30.18(11) 3_445 3_445
V11 V3 O3 V8 144.61(10) 3_445 .
V11 V3 O25 V12 -168.69(6) 3_445 .
V11 V10 O19 V4 -41.98(13) 3_445 .
O1 V5 O7 V9 -77.21(15) . .
O1 V5 O10 V4 78.94(15) . .
O1 V5 O14 V7 52.3(3) . .
O1 V5 O14 V10 -62.1(3) . .
O1 V6 O9 Sr1 -74.92(11) 3 .
O1 V6 O11 V11 20.7(4) 3 .
O1 V6 O18 Sr1 81.96(11) 3 .
O1 V6 O18 V4 -89.92(15) 3 3
O1 V8 O13 V12 -22.3(4) . .
O1 V8 O17 V9 86.36(16) . .
O2 V3 O3 V6 -53.1(3) . 3_445
O2 V3 O3 V8 61.3(3) . .
O2 V3 O8 V11 76.65(15) . 3_445
O2 V3 O25 V12 -79.40(15) . .
O2 V7 O6 Sr2 -83.05(11) . .
O2 V7 O6 V12 90.95(15) . .
O2 V7 O21 Sr2 75.76(11) . .
O2 V7 O15 V9 -21.5(4) . .
O2 V10 O19 V4 17.2(4) . .
O2 V10 O22 V11 -86.02(16) . 3_445
O3 V3 O8 V11 -82.13(16) . 3_445
O3 V3 O25 V12 81.90(15) . .
O3 V6 O9 Sr1 -149.96(10) 3 .
O3 V6 O11 V11 82.51(15) 3 .
O3 V6 O18 Sr1 121.7(2) 3 .
O3 V6 O18 V4 -50.2(3) 3 3
O3 V8 O13 V12 -83.77(16) . .
O3 V8 O17 V9 42.7(4) . .
O4 V3 O3 V6 -95.98(13) . 3_445
O4 V3 O3 V8 18.45(13) . .
O4 V3 O8 V11 13.4(5) . 3_445
O4 V3 O25 V12 -0.38(14) . .
O4 V5 O7 V9 1.15(15) . .
O4 V5 O10 V4 11.2(6) . .
O4 V5 O14 V7 17.92(12) . .
O4 V5 O14 V10 -96.49(13) . .
O4 V7 O6 Sr2 -157.64(11) . .
O4 V7 O6 V12 16.36(14) . .
O4 V7 O21 Sr2 77.1(6) . .
O4 V7 O15 V9 -5.48(14) . .
O4 V8 O13 V12 -8.74(15) . .
O4 V8 O17 V9 11.60(15) . .
O4 V9 O5 V12 1.17(14) . .
O4 V9 O17 V8 -11.11(14) . .
O4 V12 O5 V9 -1.19(15) . .
O4 V12 O6 Sr2 153.1(3) . .
O4 V12 O6 V7 -15.62(13) . .
O5 V9 O17 V8 68.17(17) . .
O5 V12 O6 Sr2 -126.0(3) . .
O5 V12 O6 V7 65.28(16) . .
O6 V7 O21 Sr2 -9.77(13) . .
O6 V7 O15 V9 74.69(16) . .
O6 V12 O5 V9 -78.45(16) . .
O7 V5 O10 V4 174.84(14) . .
O7 V5 O14 V7 -67.39(15) . .
O7 V5 O14 V10 178.21(13) . .
O7 V9 O5 V12 12.6(4) . .
O7 V9 O17 V8 -85.11(16) . .
O8 V3 O3 V6 66.80(15) . 3_445
O8 V3 O3 V8 -178.76(13) . .
O8 V3 O25 V12 -174.78(13) . .
O9 V6 O11 V11 -176.42(15) . .
O9 V6 O18 Sr1 -13.05(14) . .
O9 V6 O18 V4 175.07(15) . 3
O10 V4 O20 V11 -10.8(4) . 3_445
O10 V5 O7 V9 -174.55(14) . .
O10 V5 O14 V7 -177.62(14) . .
O10 V5 O14 V10 67.98(15) . .
O11 V6 O9 Sr1 111.72(12) . .
O11 V6 O18 Sr1 -121.02(12) . .
O11 V6 O18 V4 67.11(16) . 3
O12 V3 O3 V6 -18.46(12) . 3_445
O12 V3 O3 V8 95.97(13) . .
O12 V3 O8 V11 -1.25(15) . 3_445
O12 V3 O25 V12 -12.9(6) . .
O12 V4 O20 V11 0.91(14) . 3_445
O12 V5 O7 V9 -11.2(5) . .
O12 V5 O10 V4 -0.34(14) . .
O12 V5 O14 V7 95.46(13) . .
O12 V5 O14 V10 -18.94(12) . .
O12 V6 O9 Sr1 -81.6(7) 3 .
O12 V6 O11 V11 5.96(14) 3 .
O12 V6 O18 Sr1 156.55(11) 3 .
O12 V6 O18 V4 -15.32(14) 3 3
O12 V10 O19 V4 7.73(15) . .
O12 V10 O22 V11 -11.68(14) . 3_445
O13 V8 O17 V9 -70.69(17) . .
O13 V12 O5 V9 76.17(16) . .
O13 V12 O6 Sr2 135.4(3) . .
O13 V12 O6 V7 -33.4(4) . .
O14 V5 O7 V9 81.86(16) . .
O14 V5 O10 V4 -82.67(15) . .
O14 V7 O6 Sr2 -122.1(2) . .
O14 V7 O6 V12 51.9(3) . .
O14 V7 O21 Sr2 150.62(10) . .
O14 V7 O15 V9 -82.17(16) . .
O14 V10 O19 V4 82.91(16) . .
O14 V10 O22 V11 -43.6(3) . 3_445
O17 V8 O13 V12 71.28(16) . .
O17 V9 O5 V12 -77.36(17) . .
O18 V4 O20 V11 78.48(16) 3_445 3_445
O18 V6 O9 Sr1 11.36(13) . .
O18 V6 O11 V11 -74.06(16) . .
O19 V4 O20 V11 -75.95(16) . 3_445
O19 V10 O22 V11 70.32(16) . 3_445
O21 V7 O6 Sr2 10.20(14) . .
O21 V7 O6 V12 -175.80(15) . .
O21 V7 O15 V9 176.15(14) . .
O22 V10 O19 V4 -72.10(16) . .
O23 V8 O13 V12 174.83(15) . .
O23 V8 O17 V9 -177.61(16) . .
O24 V4 O20 V11 -175.48(16) . 3_445
O25 V3 O3 V6 176.73(14) . 3_445
O25 V3 O3 V8 -68.84(16) . .
O25 V3 O8 V11 174.09(14) . 3_445
O25 V12 O5 V9 8.4(4) . .
O25 V12 O6 Sr2 79.4(3) . .
O25 V12 O6 V7 -89.35(15) . .
O28 V10 O19 V4 -175.52(15) . .
O28 V10 O22 V11 177.26(16) . 3_445
O33 V12 O5 V9 175.24(16) . .
O33 V12 O6 Sr2 -20.1(3) . .
O33 V12 O6 V7 171.15(16) . .
O34 V9 O5 V12 177.80(17) . .
O34 V9 O17 V8 173.41(16) . .
O15 V7 O6 Sr2 118.83(12) . .
O15 V7 O6 V12 -67.17(16) . .
O15 V7 O21 Sr2 -110.74(13) . .
O15 V9 O5 V12 77.40(16) . .
O15 V9 O17 V8 -18.6(4) . .
O1D C16 N12 C27 175.8(5) . .
O1D C16 N12 C40 6.4(8) . .
C18 N15 C23 O1C -178.9(4) . .
C22 N15 C23 O1C 0.7(7) . .
C2 N2 C8 O1E 2.5(8) . .
C13 N2 C8 O1E 175.1(5) . .
C7 N11 C5 O1H -3.6(8) . .
C4 N10 C3 O1G 8.0(8) . .
C6 N10 C3 O1G -178.3(5) . .
C9 N11 C5 O1H 175.8(6) . .
